data_7715396
loop_
_publ_author_name
'Werner, Luis'
'Hagn, Julika'
'Gerstner, Alexander'
'Radius, Udo'

_publ_section_title
;
 NHC-ligated indenyl- and fluorenyl-substituted Alanes and Gallanes:
 synthons towards indenyl- and fluorenyl-bridged
 (AlC)<sub><i>n</i></sub>-heterocycles (<i>n</i> = 2,3).
;
_journal_issue 13
_journal_name_full 'Dalton transactions (Cambridge, England : 2003)'
_journal_page_first 5932
_journal_page_last 5946
_journal_paper_doi 10.1039/d4dt00244j
_journal_volume 53
_journal_year 2024
_chemical_formula_moiety 'C24 H31 Al N2, C13 H10'
_chemical_formula_sum 'C37 H41 Al N2'
_chemical_formula_weight 540.70
_space_group_crystal_system monoclinic
_space_group_IT_number 14
_space_group_name_Hall '-P 2yn'
_space_group_name_H-M_alt 'P 1 21/n 1'
_atom_sites_solution_hydrogens mixed
_atom_sites_solution_primary dual
_atom_sites_solution_secondary difmap
_audit_creation_method SHELXL-2018/3
_audit_update_record
;
2024-01-25 deposited with the CCDC.	2024-03-04 downloaded from the CCDC.
;
_cell_angle_alpha 90
_cell_angle_beta 108.3190(10)
_cell_angle_gamma 90
_cell_formula_units_Z 4
_cell_length_a 15.98870(10)
_cell_length_b 10.23650(10)
_cell_length_c 19.4053(2)
_cell_measurement_reflns_used 2991
_cell_measurement_temperature 99.99(10)
_cell_measurement_theta_max 51.9270
_cell_measurement_theta_min 2.9240
_cell_volume 3015.08(5)
_computing_cell_refinement 'CrysAlisPro 1.171.40.53 (Rigaku OD, 2019)'
_computing_data_collection 'CrysAlisPro 1.171.40.53 (Rigaku OD, 2019)'
_computing_data_reduction 'CrysAlisPro 1.171.40.53 (Rigaku OD, 2019)'
_computing_molecular_graphics 'ShelXLe (Huebschle et all, 2011)'
_computing_publication_material 'SHELXL-2014/6 (Sheldrick, 2014)'
_computing_structure_refinement 'SHELXL-2018/3 (Sheldrick, 2018)'
_computing_structure_solution 'SHELXT 2014/5 (Sheldrick, 2014)'
_diffrn_ambient_temperature 100(2)
_diffrn_detector_area_resol_mean 10.0000
_diffrn_measured_fraction_theta_full 1.000
_diffrn_measured_fraction_theta_max 0.994
_diffrn_measurement_device_type 'XtaLAB Synergy, Dualflex, HyPix'
_diffrn_measurement_method '\w scans'
_diffrn_radiation_type CuK\a
_diffrn_radiation_wavelength 1.54184
_diffrn_reflns_av_R_equivalents 0.0434
_diffrn_reflns_av_unetI/netI 0.0148
_diffrn_reflns_Laue_measured_fraction_full 1.000
_diffrn_reflns_Laue_measured_fraction_max 0.994
_diffrn_reflns_limit_h_max 20
_diffrn_reflns_limit_h_min -20
_diffrn_reflns_limit_k_max 12
_diffrn_reflns_limit_k_min -12
_diffrn_reflns_limit_l_max 24
_diffrn_reflns_limit_l_min -24
_diffrn_reflns_number 115315
_diffrn_reflns_point_group_measured_fraction_full 1.000
_diffrn_reflns_point_group_measured_fraction_max 0.994
_diffrn_reflns_theta_full 72.000
_diffrn_reflns_theta_max 77.717
_diffrn_reflns_theta_min 3.137
_diffrn_source 'micro-focus sealed X-ray tube'
_exptl_absorpt_coefficient_mu 0.785
_exptl_absorpt_correction_T_max 1.00000
_exptl_absorpt_correction_T_min 0.68122
_exptl_absorpt_correction_type gaussian
_exptl_absorpt_process_details
;
CrysAlisPro 1.171.41.73a (Rigaku Oxford Diffraction, 2020)
Numerical absorption correction based on gaussian integration over
a multifaceted crystal model
Empirical absorption correction using spherical harmonics,
implemented in SCALE3 ABSPACK scaling algorithm.
;
_exptl_crystal_colour colourless
_exptl_crystal_density_diffrn 1.191
_exptl_crystal_description block
_exptl_crystal_F_000 1160
_exptl_crystal_size_max 0.280
_exptl_crystal_size_mid 0.210
_exptl_crystal_size_min 0.140
_refine_diff_density_max 0.267
_refine_diff_density_min -0.250
_refine_diff_density_rms 0.040
_refine_ls_extinction_method none
_refine_ls_goodness_of_fit_ref 1.063
_refine_ls_hydrogen_treatment mixed
_refine_ls_matrix_type full
_refine_ls_number_parameters 375
_refine_ls_number_reflns 6386
_refine_ls_number_restraints 0
_refine_ls_restrained_S_all 1.063
_refine_ls_R_factor_all 0.0391
_refine_ls_R_factor_gt 0.0367
_refine_ls_shift/su_max 0.001
_refine_ls_shift/su_mean 0.000
_refine_ls_structure_factor_coef Fsqd
_refine_ls_weighting_details 'w=1/[\s^2^(Fo^2^)+(0.0427P)^2^+1.3096P] where P=(Fo^2^+2Fc^2^)/3'
_refine_ls_weighting_scheme calc
_refine_ls_wR_factor_gt 0.0934
_refine_ls_wR_factor_ref 0.0952
_reflns_Friedel_coverage 0.000
_reflns_number_gt 5941
_reflns_number_total 6386
_reflns_threshold_expression 'I > 2\s(I)'
_cod_data_source_file d4dt00244j2.cif
_cod_data_source_block compound_4
_cod_depositor_comments 'Adding full bibliography for 7715387--7715402.cif.'
_cod_original_cell_volume 3015.07(5)
_cod_original_sg_symbol_H-M 'P 21/n'
_cod_database_code 7715396
_shelx_shelxl_version_number 2018/3
_shelx_space_group_comment
;
The symmetry employed for this shelxl refinement is uniquely defined
by the following loop, which should always be used as a source of
symmetry information in preference to the above space-group names.
They are only intended as comments.
;
_shelx_estimated_absorpt_t_min 0.810
_shelx_estimated_absorpt_t_max 0.898

loop_
_space_group_symop_operation_xyz
'x, y, z'
'-x+1/2, y+1/2, -z+1/2'
'-x, -y, -z'
'x-1/2, -y-1/2, z-1/2'

loop_
_atom_site_label
_atom_site_type_symbol
_atom_site_fract_x
_atom_site_fract_y
_atom_site_fract_z
_atom_site_U_iso_or_equiv
_atom_site_adp_type
_atom_site_occupancy
_atom_site_site_symmetry_order
_atom_site_calc_flag
_atom_site_refinement_flags_posn
_atom_site_refinement_flags_adp
_atom_site_refinement_flags_occupancy
_atom_site_disorder_assembly
_atom_site_disorder_group
Al01 Al 0.33239(2) 0.95037(3) 0.27463(2) 0.01975(9) Uani 1 1 d . . . . .
N002 N 0.37493(6) 0.70476(9) 0.20349(5) 0.01876(19) Uani 1 1 d . . . . .
N003 N 0.41884(6) 0.68212(9) 0.31974(5) 0.01882(19) Uani 1 1 d . . . . .
C004 C 0.40473(7) 0.57649(11) 0.21750(6) 0.0203(2) Uani 1 1 d . . . . .
C005 C 0.38264(7) 0.76916(11) 0.26616(6) 0.0186(2) Uani 1 1 d . . . . .
C006 C 0.50695(8) 1.06283(11) 0.33680(6) 0.0223(2) Uani 1 1 d . . . . .
C007 C 0.45461(8) 1.08093(11) 0.21060(6) 0.0218(2) Uani 1 1 d . . . . .
C008 C 0.54250(7) 1.03434(11) 0.23047(6) 0.0214(2) Uani 1 1 d . . . . .
C009 C 0.57533(8) 1.02383(11) 0.30939(6) 0.0216(2) Uani 1 1 d . . . . .
C00A C 0.43295(7) 0.56249(11) 0.29092(6) 0.0205(2) Uani 1 1 d . . . . .
C00B C 0.41056(8) 1.11076(12) 0.13796(7) 0.0254(2) Uani 1 1 d . . . . .
H00B H 0.351786 1.142573 0.123901 0.030 Uiso 1 1 calc R U . . .
C00C C 0.42513(7) 1.08920(11) 0.27592(6) 0.0226(2) Uani 1 1 d . . . . .
H00C H 0.402184 1.178573 0.280503 0.027 Uiso 1 1 calc R U . . .
C00D C 0.33668(7) 0.76885(11) 0.13189(6) 0.0210(2) Uani 1 1 d . . . . .
H00D H 0.334987 0.864568 0.141676 0.025 Uiso 1 1 calc R U . . .
C00E C 0.43805(7) 0.71614(12) 0.39750(6) 0.0217(2) Uani 1 1 d . . . . .
H00E H 0.421772 0.810167 0.399052 0.026 Uiso 1 1 calc R U . . .
C00F C 0.65882(8) 0.99253(12) 0.35652(7) 0.0243(2) Uani 1 1 d . . . . .
H00F H 0.704352 0.965180 0.337970 0.029 Uiso 1 1 calc R U . . .
C00G C 0.72276(8) 0.60300(13) 0.39926(7) 0.0269(3) Uani 1 1 d . . . . .
H00G H 0.734556 0.688639 0.418769 0.032 Uiso 1 1 calc R U . . .
C00H C 0.52349(8) 1.07023(12) 0.41175(7) 0.0261(2) Uani 1 1 d . . . . .
H00H H 0.477934 1.095220 0.430827 0.031 Uiso 1 1 calc R U . . .
C00I C 0.68959(7) 0.58436(12) 0.32522(7) 0.0243(2) Uani 1 1 d . . . . .
C00J C 0.67327(7) 0.45661(12) 0.29666(7) 0.0239(2) Uani 1 1 d . . . . .
C00K C 0.67419(8) 1.00203(12) 0.43079(7) 0.0276(3) Uani 1 1 d . . . . .
H00K H 0.730880 0.982011 0.463338 0.033 Uiso 1 1 calc R U . . .
C00L C 0.68971(8) 0.34869(12) 0.34260(7) 0.0270(3) Uani 1 1 d . . . . .
H00L H 0.678729 0.262802 0.323331 0.032 Uiso 1 1 calc R U . . .
C00M C 0.40215(8) 0.47587(12) 0.16109(7) 0.0260(2) Uani 1 1 d . . . . .
H00A H 0.414969 0.389744 0.184060 0.039 Uiso 1 1 calc R U . . .
H00I H 0.446299 0.496998 0.137406 0.039 Uiso 1 1 calc R U . . .
H00J H 0.343482 0.474856 0.124819 0.039 Uiso 1 1 calc R U . . .
C00N C 0.58414(8) 1.01376(12) 0.17779(7) 0.0250(2) Uani 1 1 d . . . . .
H00N H 0.642271 0.979537 0.191065 0.030 Uiso 1 1 calc R U . . .
C00O C 0.24166(8) 0.72648(13) 0.09613(7) 0.0282(3) Uani 1 1 d . . . . .
H00M H 0.217377 0.772185 0.049735 0.042 Uiso 1 1 calc R U . . .
H00O H 0.206743 0.747958 0.128028 0.042 Uiso 1 1 calc R U . . .
H00P H 0.239655 0.632006 0.087590 0.042 Uiso 1 1 calc R U . . .
C00P C 0.46923(8) 0.44321(12) 0.33411(7) 0.0262(3) Uani 1 1 d . . . . .
H00Q H 0.477636 0.374614 0.301673 0.039 Uiso 1 1 calc R U . . .
H00R H 0.427963 0.412585 0.358740 0.039 Uiso 1 1 calc R U . . .
H00S H 0.525944 0.464035 0.370293 0.039 Uiso 1 1 calc R U . . .
C00Q C 0.53936(9) 1.04403(12) 0.10595(7) 0.0279(3) Uani 1 1 d . . . . .
H00T H 0.567165 1.031098 0.069825 0.033 Uiso 1 1 calc R U . . .
C00R C 0.64259(8) 0.46557(12) 0.21746(7) 0.0242(2) Uani 1 1 d . . . . .
C00S C 0.60686(9) 1.04087(12) 0.45817(7) 0.0287(3) Uani 1 1 d . . . . .
H00U H 0.618399 1.047191 0.509155 0.034 Uiso 1 1 calc R U . . .
C00T C 0.64090(7) 0.59782(12) 0.19752(7) 0.0247(2) Uani 1 1 d . . . . .
C00U C 0.66695(8) 0.68274(12) 0.26453(7) 0.0263(2) Uani 1 1 d . . . . .
H00V H 0.718411 0.738039 0.266386 0.032 Uiso 1 1 calc R U . . .
H00W H 0.617530 0.739384 0.266415 0.032 Uiso 1 1 calc R U . . .
C00V C 0.73880(8) 0.49454(14) 0.44518(7) 0.0301(3) Uani 1 1 d . . . . .
H00X H 0.761157 0.506729 0.496236 0.036 Uiso 1 1 calc R U . . .
C00W C 0.61919(8) 0.36807(13) 0.16466(7) 0.0277(3) Uani 1 1 d . . . . .
H00Y H 0.618869 0.278844 0.178051 0.033 Uiso 1 1 calc R U . . .
C00X C 0.39430(9) 0.75255(13) 0.08330(7) 0.0281(3) Uani 1 1 d . . . . .
H00Z H 0.374570 0.812900 0.042159 0.042 Uiso 1 1 calc R U . . .
H010 H 0.389787 0.662540 0.065292 0.042 Uiso 1 1 calc R U . . .
H011 H 0.455694 0.771685 0.111148 0.042 Uiso 1 1 calc R U . . .
C00Y C 0.45348(8) 1.09350(12) 0.08638(7) 0.0280(3) Uani 1 1 d . . . . .
H012 H 0.424051 1.115623 0.037156 0.034 Uiso 1 1 calc R U . . .
C00Z C 0.61833(8) 0.63287(13) 0.12489(7) 0.0277(3) Uani 1 1 d . . . . .
H013 H 0.617693 0.722082 0.111246 0.033 Uiso 1 1 calc R U . . .
C010 C 0.59635(8) 0.40411(14) 0.09211(7) 0.0308(3) Uani 1 1 d . . . . .
H01A H 0.580355 0.338712 0.055563 0.037 Uiso 1 1 calc R U . . .
C011 C 0.72235(8) 0.36855(13) 0.41691(7) 0.0298(3) Uani 1 1 d . . . . .
H01B H 0.733612 0.295703 0.448844 0.036 Uiso 1 1 calc R U . . .
C012 C 0.53558(8) 0.70594(13) 0.43905(7) 0.0307(3) Uani 1 1 d . . . . .
H01C H 0.546837 0.742324 0.487845 0.046 Uiso 1 1 calc R U . . .
H01D H 0.569365 0.754928 0.413389 0.046 Uiso 1 1 calc R U . . .
H01E H 0.553521 0.613998 0.442764 0.046 Uiso 1 1 calc R U . . .
C013 C 0.59657(8) 0.53485(14) 0.07217(7) 0.0303(3) Uani 1 1 d . . . . .
H01F H 0.581789 0.557502 0.022295 0.036 Uiso 1 1 calc R U . . .
C014 C 0.38040(10) 0.63952(16) 0.43214(7) 0.0394(3) Uani 1 1 d . . . . .
H01G H 0.389482 0.671939 0.481476 0.059 Uiso 1 1 calc R U . . .
H01H H 0.396122 0.546750 0.434072 0.059 Uiso 1 1 calc R U . . .
H01I H 0.318395 0.650412 0.403229 0.059 Uiso 1 1 calc R U . . .
H2 H 0.3129(11) 0.9528(16) 0.3455(9) 0.039(4) Uiso 1 1 d . . . . .
H1 H 0.2551(11) 0.9681(16) 0.2078(9) 0.039(4) Uiso 1 1 d . . . . .

loop_
_atom_site_aniso_label
_atom_site_aniso_U_11
_atom_site_aniso_U_22
_atom_site_aniso_U_33
_atom_site_aniso_U_23
_atom_site_aniso_U_13
_atom_site_aniso_U_12
Al01 0.01891(16) 0.01809(17) 0.02303(17) -0.00141(12) 0.00770(13) 0.00184(12)
N002 0.0193(4) 0.0170(4) 0.0201(4) -0.0018(3) 0.0064(4) -0.0004(3)
N003 0.0185(4) 0.0183(5) 0.0198(4) -0.0012(3) 0.0062(3) 0.0005(3)
C004 0.0190(5) 0.0171(5) 0.0260(5) -0.0022(4) 0.0090(4) -0.0006(4)
C005 0.0169(5) 0.0185(5) 0.0207(5) -0.0013(4) 0.0064(4) -0.0006(4)
C006 0.0246(6) 0.0151(5) 0.0284(6) -0.0038(4) 0.0103(5) -0.0040(4)
C007 0.0241(5) 0.0149(5) 0.0276(6) -0.0021(4) 0.0099(4) -0.0039(4)
C008 0.0222(5) 0.0161(5) 0.0267(6) -0.0018(4) 0.0089(4) -0.0037(4)
C009 0.0242(5) 0.0157(5) 0.0265(6) -0.0021(4) 0.0100(5) -0.0043(4)
C00A 0.0185(5) 0.0170(5) 0.0269(6) -0.0017(4) 0.0083(4) -0.0005(4)
C00B 0.0251(6) 0.0200(6) 0.0298(6) -0.0005(5) 0.0068(5) -0.0021(4)
C00C 0.0241(6) 0.0169(5) 0.0285(6) -0.0028(4) 0.0106(5) -0.0003(4)
C00D 0.0230(5) 0.0202(5) 0.0194(5) 0.0002(4) 0.0063(4) -0.0005(4)
C00E 0.0221(5) 0.0235(6) 0.0192(5) -0.0018(4) 0.0063(4) 0.0002(4)
C00F 0.0235(6) 0.0209(6) 0.0293(6) -0.0009(5) 0.0093(5) -0.0028(4)
C00G 0.0234(6) 0.0265(6) 0.0310(6) -0.0045(5) 0.0090(5) 0.0001(5)
C00H 0.0306(6) 0.0221(6) 0.0286(6) -0.0056(5) 0.0136(5) -0.0043(5)
C00I 0.0199(5) 0.0237(6) 0.0313(6) -0.0023(5) 0.0107(5) -0.0002(4)
C00J 0.0187(5) 0.0253(6) 0.0295(6) -0.0030(5) 0.0100(5) 0.0002(4)
C00K 0.0262(6) 0.0256(6) 0.0285(6) 0.0008(5) 0.0050(5) -0.0049(5)
C00L 0.0245(6) 0.0221(6) 0.0369(7) 0.0004(5) 0.0130(5) 0.0003(5)
C00M 0.0285(6) 0.0209(6) 0.0295(6) -0.0062(5) 0.0104(5) -0.0002(5)
C00N 0.0245(6) 0.0224(6) 0.0305(6) -0.0028(5) 0.0122(5) -0.0040(4)
C00O 0.0255(6) 0.0313(7) 0.0247(6) 0.0022(5) 0.0036(5) -0.0048(5)
C00P 0.0278(6) 0.0199(6) 0.0312(6) 0.0025(5) 0.0095(5) 0.0032(5)
C00Q 0.0330(6) 0.0267(6) 0.0277(6) -0.0044(5) 0.0149(5) -0.0077(5)
C00R 0.0193(5) 0.0249(6) 0.0295(6) -0.0012(5) 0.0091(4) 0.0002(4)
C00S 0.0358(7) 0.0264(6) 0.0242(6) -0.0037(5) 0.0097(5) -0.0069(5)
C00T 0.0200(5) 0.0257(6) 0.0294(6) -0.0022(5) 0.0090(5) -0.0004(4)
C00U 0.0269(6) 0.0232(6) 0.0286(6) -0.0021(5) 0.0085(5) -0.0012(5)
C00V 0.0262(6) 0.0358(7) 0.0285(6) 0.0003(5) 0.0088(5) 0.0028(5)
C00W 0.0247(6) 0.0261(6) 0.0330(6) -0.0046(5) 0.0099(5) -0.0006(5)
C00X 0.0337(6) 0.0272(6) 0.0274(6) 0.0012(5) 0.0153(5) 0.0002(5)
C00Y 0.0324(6) 0.0254(6) 0.0246(6) -0.0008(5) 0.0069(5) -0.0067(5)
C00Z 0.0239(6) 0.0295(6) 0.0300(6) 0.0021(5) 0.0089(5) 0.0001(5)
C010 0.0258(6) 0.0356(7) 0.0313(6) -0.0095(5) 0.0094(5) -0.0017(5)
C011 0.0277(6) 0.0297(7) 0.0342(7) 0.0066(5) 0.0127(5) 0.0045(5)
C012 0.0246(6) 0.0328(7) 0.0296(6) -0.0073(5) 0.0012(5) 0.0030(5)
C013 0.0239(6) 0.0414(7) 0.0259(6) -0.0001(5) 0.0082(5) 0.0012(5)
C014 0.0424(8) 0.0525(9) 0.0288(6) -0.0070(6) 0.0190(6) -0.0163(7)

loop_
_atom_type_symbol
_atom_type_description
_atom_type_scat_dispersion_real
_atom_type_scat_dispersion_imag
_atom_type_scat_source
C C 0.0181 0.0091 'International Tables Vol C Tables 4.2.6.8 and 6.1.1.4'
H H 0.0000 0.0000 'International Tables Vol C Tables 4.2.6.8 and 6.1.1.4'
N N 0.0311 0.0180 'International Tables Vol C Tables 4.2.6.8 and 6.1.1.4'
Al Al 0.2130 0.2455 'International Tables Vol C Tables 4.2.6.8 and 6.1.1.4'

loop_
_geom_angle_atom_site_label_1
_geom_angle_atom_site_label_2
_geom_angle_atom_site_label_3
_geom_angle
_geom_angle_site_symmetry_1
_geom_angle_site_symmetry_3
_geom_angle_publ_flag
C00C Al01 C005 109.18(5) . . ?
C00C Al01 H2 109.6(6) . . ?
C005 Al01 H2 106.7(6) . . ?
C00C Al01 H1 108.9(6) . . ?
C005 Al01 H1 106.2(6) . . ?
H2 Al01 H1 116.1(9) . . ?
C005 N002 C004 110.74(9) . . ?
C005 N002 C00D 121.34(9) . . ?
C004 N002 C00D 127.89(9) . . ?
C005 N003 C00A 110.75(9) . . ?
C005 N003 C00E 121.92(9) . . ?
C00A N003 C00E 127.33(9) . . ?
C00A C004 N002 106.50(9) . . ?
C00A C004 C00M 128.21(11) . . ?
N002 C004 C00M 125.26(10) . . ?
N003 C005 N002 105.41(9) . . ?
N003 C005 Al01 128.19(8) . . ?
N002 C005 Al01 125.83(8) . . ?
C00H C006 C009 119.41(11) . . ?
C00H C006 C00C 130.50(11) . . ?
C009 C006 C00C 110.08(10) . . ?
C00B C007 C008 119.35(11) . . ?
C00B C007 C00C 130.78(11) . . ?
C008 C007 C00C 109.87(10) . . ?
C00N C008 C007 120.67(11) . . ?
C00N C008 C009 131.20(11) . . ?
C007 C008 C009 108.01(10) . . ?
C00F C009 C006 120.69(11) . . ?
C00F C009 C008 131.18(11) . . ?
C006 C009 C008 107.95(10) . . ?
C004 C00A N003 106.59(10) . . ?
C004 C00A C00P 128.11(10) . . ?
N003 C00A C00P 125.27(10) . . ?
C00Y C00B C007 119.46(11) . . ?
C00Y C00B H00B 120.3 . . ?
C007 C00B H00B 120.3 . . ?
C006 C00C C007 103.39(9) . . ?
C006 C00C Al01 109.67(8) . . ?
C007 C00C Al01 111.85(8) . . ?
C006 C00C H00C 110.6 . . ?
C007 C00C H00C 110.6 . . ?
Al01 C00C H00C 110.6 . . ?
N002 C00D C00X 112.36(9) . . ?
N002 C00D C00O 111.08(9) . . ?
C00X C00D C00O 113.50(10) . . ?
N002 C00D H00D 106.5 . . ?
C00X C00D H00D 106.5 . . ?
C00O C00D H00D 106.5 . . ?
N003 C00E C012 111.96(9) . . ?
N003 C00E C014 111.63(10) . . ?
C012 C00E C014 113.24(11) . . ?
N003 C00E H00E 106.5 . . ?
C012 C00E H00E 106.5 . . ?
C014 C00E H00E 106.5 . . ?
C00K C00F C009 118.98(11) . . ?
C00K C00F H00F 120.5 . . ?
C009 C00F H00F 120.5 . . ?
C00I C00G C00V 119.22(12) . . ?
C00I C00G H00G 120.4 . . ?
C00V C00G H00G 120.4 . . ?
C00S C00H C006 119.57(11) . . ?
C00S C00H H00H 120.2 . . ?
C006 C00H H00H 120.2 . . ?
C00G C00I C00J 120.00(12) . . ?
C00G C00I C00U 129.92(11) . . ?
C00J C00I C00U 110.08(10) . . ?
C00L C00J C00I 120.61(11) . . ?
C00L C00J C00R 131.05(11) . . ?
C00I C00J C00R 108.30(11) . . ?
C00F C00K C00S 120.53(12) . . ?
C00F C00K H00K 119.7 . . ?
C00S C00K H00K 119.7 . . ?
C011 C00L C00J 118.93(12) . . ?
C011 C00L H00L 120.5 . . ?
C00J C00L H00L 120.5 . . ?
C004 C00M H00A 109.5 . . ?
C004 C00M H00I 109.5 . . ?
H00A C00M H00I 109.5 . . ?
C004 C00M H00J 109.5 . . ?
H00A C00M H00J 109.5 . . ?
H00I C00M H00J 109.5 . . ?
C00Q C00N C008 119.11(11) . . ?
C00Q C00N H00N 120.4 . . ?
C008 C00N H00N 120.4 . . ?
C00D C00O H00M 109.5 . . ?
C00D C00O H00O 109.5 . . ?
H00M C00O H00O 109.5 . . ?
C00D C00O H00P 109.5 . . ?
H00M C00O H00P 109.5 . . ?
H00O C00O H00P 109.5 . . ?
C00A C00P H00Q 109.5 . . ?
C00A C00P H00R 109.5 . . ?
H00Q C00P H00R 109.5 . . ?
C00A C00P H00S 109.5 . . ?
H00Q C00P H00S 109.5 . . ?
H00R C00P H00S 109.5 . . ?
C00N C00Q C00Y 120.40(11) . . ?
C00N C00Q H00T 119.8 . . ?
C00Y C00Q H00T 119.8 . . ?
C00W C00R C00T 120.62(11) . . ?
C00W C00R C00J 130.64(12) . . ?
C00T C00R C00J 108.72(10) . . ?
C00H C00S C00K 120.80(11) . . ?
C00H C00S H00U 119.6 . . ?
C00K C00S H00U 119.6 . . ?
C00Z C00T C00R 120.32(11) . . ?
C00Z C00T C00U 129.74(12) . . ?
C00R C00T C00U 109.94(10) . . ?
C00I C00U C00T 102.84(10) . . ?
C00I C00U H00V 111.2 . . ?
C00T C00U H00V 111.2 . . ?
C00I C00U H00W 111.2 . . ?
C00T C00U H00W 111.2 . . ?
H00V C00U H00W 109.1 . . ?
C011 C00V C00G 120.71(12) . . ?
C011 C00V H00X 119.6 . . ?
C00G C00V H00X 119.6 . . ?
C010 C00W C00R 118.62(12) . . ?
C010 C00W H00Y 120.7 . . ?
C00R C00W H00Y 120.7 . . ?
C00D C00X H00Z 109.5 . . ?
C00D C00X H010 109.5 . . ?
H00Z C00X H010 109.5 . . ?
C00D C00X H011 109.5 . . ?
H00Z C00X H011 109.5 . . ?
H010 C00X H011 109.5 . . ?
C00B C00Y C00Q 120.96(11) . . ?
C00B C00Y H012 119.5 . . ?
C00Q C00Y H012 119.5 . . ?
C00T C00Z C013 118.92(12) . . ?
C00T C00Z H013 120.5 . . ?
C013 C00Z H013 120.5 . . ?
C00W C010 C013 120.92(12) . . ?
C00W C010 H01A 119.5 . . ?
C013 C010 H01A 119.5 . . ?
C00L C011 C00V 120.54(12) . . ?
C00L C011 H01B 119.7 . . ?
C00V C011 H01B 119.7 . . ?
C00E C012 H01C 109.5 . . ?
C00E C012 H01D 109.5 . . ?
H01C C012 H01D 109.5 . . ?
C00E C012 H01E 109.5 . . ?
H01C C012 H01E 109.5 . . ?
H01D C012 H01E 109.5 . . ?
C010 C013 C00Z 120.55(12) . . ?
C010 C013 H01F 119.7 . . ?
C00Z C013 H01F 119.7 . . ?
C00E C014 H01G 109.5 . . ?
C00E C014 H01H 109.5 . . ?
H01G C014 H01H 109.5 . . ?
C00E C014 H01I 109.5 . . ?
H01G C014 H01I 109.5 . . ?
H01H C014 H01I 109.5 . . ?

loop_
_geom_bond_atom_site_label_1
_geom_bond_atom_site_label_2
_geom_bond_distance
_geom_bond_site_symmetry_2
_geom_bond_publ_flag
Al01 C00C 2.0483(12) . ?
Al01 C005 2.0486(11) . ?
Al01 H2 1.503(16) . ?
Al01 H1 1.495(16) . ?
N002 C005 1.3543(14) . ?
N002 C004 1.3942(14) . ?
N002 C00D 1.4835(14) . ?
N003 C005 1.3533(14) . ?
N003 C00A 1.3937(14) . ?
N003 C00E 1.4837(14) . ?
C004 C00A 1.3602(16) . ?
C004 C00M 1.4941(16) . ?
C006 C00H 1.3960(17) . ?
C006 C009 1.4154(16) . ?
C006 C00C 1.4861(16) . ?
C007 C00B 1.3972(17) . ?
C007 C008 1.4178(16) . ?
C007 C00C 1.4871(16) . ?
C008 C00N 1.4001(16) . ?
C008 C009 1.4585(16) . ?
C009 C00F 1.3977(17) . ?
C00A C00P 1.4914(16) . ?
C00B C00Y 1.3912(17) . ?
C00B H00B 0.9500 . ?
C00C H00C 1.0000 . ?
C00D C00X 1.5204(16) . ?
C00D C00O 1.5215(16) . ?
C00D H00D 1.0000 . ?
C00E C012 1.5173(16) . ?
C00E C014 1.5186(17) . ?
C00E H00E 1.0000 . ?
C00F C00K 1.3874(17) . ?
C00F H00F 0.9500 . ?
C00G C00I 1.3795(17) . ?
C00G C00V 1.3960(19) . ?
C00G H00G 0.9500 . ?
C00H C00S 1.3871(18) . ?
C00H H00H 0.9500 . ?
C00I C00J 1.4123(17) . ?
C00I C00U 1.5046(17) . ?
C00J C00L 1.3917(17) . ?
C00J C00R 1.4618(17) . ?
C00K C00S 1.3995(19) . ?
C00K H00K 0.9500 . ?
C00L C011 1.3855(18) . ?
C00L H00L 0.9500 . ?
C00M H00A 0.9800 . ?
C00M H00I 0.9800 . ?
C00M H00J 0.9800 . ?
C00N C00Q 1.3873(17) . ?
C00N H00N 0.9500 . ?
C00O H00M 0.9800 . ?
C00O H00O 0.9800 . ?
C00O H00P 0.9800 . ?
C00P H00Q 0.9800 . ?
C00P H00R 0.9800 . ?
C00P H00S 0.9800 . ?
C00Q C00Y 1.3994(19) . ?
C00Q H00T 0.9500 . ?
C00R C00W 1.3947(17) . ?
C00R C00T 1.4060(17) . ?
C00S H00U 0.9500 . ?
C00T C00Z 1.3877(17) . ?
C00T C00U 1.5099(17) . ?
C00U H00V 0.9900 . ?
C00U H00W 0.9900 . ?
C00V C011 1.3938(19) . ?
C00V H00X 0.9500 . ?
C00W C010 1.3887(18) . ?
C00W H00Y 0.9500 . ?
C00X H00Z 0.9800 . ?
C00X H010 0.9800 . ?
C00X H011 0.9800 . ?
C00Y H012 0.9500 . ?
C00Z C013 1.3966(19) . ?
C00Z H013 0.9500 . ?
C010 C013 1.394(2) . ?
C010 H01A 0.9500 . ?
C011 H01B 0.9500 . ?
C012 H01C 0.9800 . ?
C012 H01D 0.9800 . ?
C012 H01E 0.9800 . ?
C013 H01F 0.9500 . ?
C014 H01G 0.9800 . ?
C014 H01H 0.9800 . ?
C014 H01I 0.9800 . ?

loop_
_geom_torsion_atom_site_label_1
_geom_torsion_atom_site_label_2
_geom_torsion_atom_site_label_3
_geom_torsion_atom_site_label_4
_geom_torsion
_geom_torsion_site_symmetry_1
_geom_torsion_site_symmetry_2
_geom_torsion_site_symmetry_3
_geom_torsion_site_symmetry_4
_geom_torsion_publ_flag
C005 N002 C004 C00A -1.06(12) . . . . ?
C00D N002 C004 C00A -179.31(10) . . . . ?
C005 N002 C004 C00M 177.10(10) . . . . ?
C00D N002 C004 C00M -1.14(17) . . . . ?
C00A N003 C005 N002 -0.73(12) . . . . ?
C00E N003 C005 N002 179.95(9) . . . . ?
C00A N003 C005 Al01 170.94(8) . . . . ?
C00E N003 C005 Al01 -8.38(15) . . . . ?
C004 N002 C005 N003 1.10(12) . . . . ?
C00D N002 C005 N003 179.48(9) . . . . ?
C004 N002 C005 Al01 -170.83(8) . . . . ?
C00D N002 C005 Al01 7.55(14) . . . . ?
C00B C007 C008 C00N -2.26(17) . . . . ?
C00C C007 C008 C00N 177.78(10) . . . . ?
C00B C007 C008 C009 174.31(10) . . . . ?
C00C C007 C008 C009 -5.65(12) . . . . ?
C00H C006 C009 C00F 0.14(17) . . . . ?
C00C C006 C009 C00F -179.47(10) . . . . ?
C00H C006 C009 C008 -175.64(10) . . . . ?
C00C C006 C009 C008 4.74(13) . . . . ?
C00N C008 C009 C00F 1.5(2) . . . . ?
C007 C008 C009 C00F -174.62(12) . . . . ?
C00N C008 C009 C006 176.64(12) . . . . ?
C007 C008 C009 C006 0.56(12) . . . . ?
N002 C004 C00A N003 0.57(12) . . . . ?
C00M C004 C00A N003 -177.53(11) . . . . ?
N002 C004 C00A C00P 178.58(11) . . . . ?
C00M C004 C00A C00P 0.5(2) . . . . ?
C005 N003 C00A C004 0.09(12) . . . . ?
C00E N003 C00A C004 179.37(10) . . . . ?
C005 N003 C00A C00P -177.99(10) . . . . ?
C00E N003 C00A C00P 1.29(17) . . . . ?
C008 C007 C00B C00Y 0.39(17) . . . . ?
C00C C007 C00B C00Y -179.66(11) . . . . ?
C00H C006 C00C C007 172.62(12) . . . . ?
C009 C006 C00C C007 -7.82(12) . . . . ?
C00H C006 C00C Al01 -67.94(14) . . . . ?
C009 C006 C00C Al01 111.62(9) . . . . ?
C00B C007 C00C C006 -171.80(12) . . . . ?
C008 C007 C00C C006 8.16(12) . . . . ?
C00B C007 C00C Al01 70.27(14) . . . . ?
C008 C007 C00C Al01 -109.77(9) . . . . ?
C005 N002 C00D C00X 130.26(11) . . . . ?
C004 N002 C00D C00X -51.66(14) . . . . ?
C005 N002 C00D C00O -101.38(12) . . . . ?
C004 N002 C00D C00O 76.70(13) . . . . ?
C005 N003 C00E C012 -118.51(12) . . . . ?
C00A N003 C00E C012 62.29(14) . . . . ?
C005 N003 C00E C014 113.35(12) . . . . ?
C00A N003 C00E C014 -65.85(15) . . . . ?
C006 C009 C00F C00K -0.91(17) . . . . ?
C008 C009 C00F C00K 173.76(12) . . . . ?
C009 C006 C00H C00S 0.79(17) . . . . ?
C00C C006 C00H C00S -179.68(12) . . . . ?
C00V C00G C00I C00J -0.78(17) . . . . ?
C00V C00G C00I C00U -179.80(12) . . . . ?
C00G C00I C00J C00L 0.50(17) . . . . ?
C00U C00I C00J C00L 179.70(11) . . . . ?
C00G C00I C00J C00R -177.39(10) . . . . ?
C00U C00I C00J C00R 1.81(13) . . . . ?
C009 C00F C00K C00S 0.74(18) . . . . ?
C00I C00J C00L C011 0.02(17) . . . . ?
C00R C00J C00L C011 177.37(12) . . . . ?
C007 C008 C00N C00Q 2.30(17) . . . . ?
C009 C008 C00N C00Q -173.36(11) . . . . ?
C008 C00N C00Q C00Y -0.49(18) . . . . ?
C00L C00J C00R C00W 1.4(2) . . . . ?
C00I C00J C00R C00W 178.97(12) . . . . ?
C00L C00J C00R C00T -177.03(12) . . . . ?
C00I C00J C00R C00T 0.56(13) . . . . ?
C006 C00H C00S C00K -0.97(19) . . . . ?
C00F C00K C00S C00H 0.19(19) . . . . ?
C00W C00R C00T C00Z -1.89(18) . . . . ?
C00J C00R C00T C00Z 176.70(10) . . . . ?
C00W C00R C00T C00U 178.70(11) . . . . ?
C00J C00R C00T C00U -2.70(13) . . . . ?
C00G C00I C00U C00T 175.84(12) . . . . ?
C00J C00I C00U C00T -3.25(12) . . . . ?
C00Z C00T C00U C00I -175.73(12) . . . . ?
C00R C00T C00U C00I 3.60(13) . . . . ?
C00I C00G C00V C011 0.55(18) . . . . ?
C00T C00R C00W C010 1.61(17) . . . . ?
C00J C00R C00W C010 -176.64(12) . . . . ?
C007 C00B C00Y C00Q 1.41(18) . . . . ?
C00N C00Q C00Y C00B -1.38(19) . . . . ?
C00R C00T C00Z C013 0.64(17) . . . . ?
C00U C00T C00Z C013 179.91(12) . . . . ?
C00R C00W C010 C013 -0.10(18) . . . . ?
C00J C00L C011 C00V -0.26(18) . . . . ?
C00G C00V C011 C00L -0.02(19) . . . . ?
C00W C010 C013 C00Z -1.14(19) . . . . ?
C00T C00Z C013 C010 0.86(18) . . . . ?
